data_2203885
loop_
_publ_author_name
'Kotlyar, Sergey A.'
'Zubatyuk, Roman I.'
'Shishkin, Oleg V.'
'Chuprin, Gennady N.'
'Kiriyak, Andrey V.'
'Kamalov, Gerbert L.'

_publ_section_title
;
 (<i>cis</i>-Cyclohexano-18-crown-6)potassium chlorochromate(VI)
;
_journal_issue 7
_journal_name_full 'Acta Crystallographica Section E'
_journal_page_first m1015
_journal_page_last m1016
_journal_paper_doi 10.1107/S1600536804015132
_journal_volume 60
_journal_year 2004
_chemical_formula_iupac '[K (C16 H30 O6)] [Cr Cl O3]'
_chemical_formula_moiety 'C16 H30 K O6 +, Cr Cl O3 -'
_chemical_formula_sum 'C16 H30 Cl Cr K O9'
_chemical_formula_weight 492.95
_chemical_name_common
;
(cis-Cyclohexano-18-crown-6)potassium chlorochromate
;
_chemical_name_systematic
;
(cis-hexadecahydro-1,4,7,10,13,16-benzohexaoxacyclooctadecin)potassium
chlorochromate
;
_space_group_IT_number 29
_symmetry_cell_setting orthorhombic
_symmetry_space_group_name_Hall 'P 2c -2ac'
_symmetry_space_group_name_H-M 'P c a 21'
_atom_sites_solution_hydrogens geom
_atom_sites_solution_primary direct
_atom_sites_solution_secondary difmap
_audit_creation_method SHELXL-97
_cell_angle_alpha 90.00
_cell_angle_beta 90.00
_cell_angle_gamma 90.00
_cell_formula_units_Z 4
_cell_length_a 14.693(4)
_cell_length_b 9.221(3)
_cell_length_c 16.515(5)
_cell_measurement_reflns_used 24
_cell_measurement_temperature 293(2)
_cell_measurement_theta_max 18
_cell_measurement_theta_min 12
_cell_volume 2237.5(12)
_computing_cell_refinement 'P3 '
_computing_data_collection 'P3 (Siemens, 1989)'
_computing_data_reduction 'XDISK (Siemens, 1991)'
_computing_molecular_graphics 'XP (Siemens, 1991)'
_computing_publication_material SHELXL97
_computing_structure_refinement 'SHELXL97 (Sheldrick, 1997)'
_computing_structure_solution 'SHELXS97 (Sheldrick, 1990)'
_diffrn_ambient_temperature 293(2)
_diffrn_measured_fraction_theta_full 0.989
_diffrn_measured_fraction_theta_max 0.989
_diffrn_measurement_device_type 'Siemens P3/PC'
_diffrn_measurement_method \q-2\q
_diffrn_radiation_monochromator graphite
_diffrn_radiation_source 'fine-focus sealed tube'
_diffrn_radiation_type MoK\a
_diffrn_radiation_wavelength 0.71073
_diffrn_reflns_av_R_equivalents 0.0000
_diffrn_reflns_av_sigmaI/netI 0.0534
_diffrn_reflns_limit_h_max 17
_diffrn_reflns_limit_h_min 0
_diffrn_reflns_limit_k_max 10
_diffrn_reflns_limit_k_min 0
_diffrn_reflns_limit_l_max 0
_diffrn_reflns_limit_l_min -19
_diffrn_reflns_number 2040
_diffrn_reflns_theta_full 25.05
_diffrn_reflns_theta_max 25.05
_diffrn_reflns_theta_min 2.21
_diffrn_standards_decay_% 3
_diffrn_standards_interval_count 98
_diffrn_standards_number 2
_exptl_absorpt_coefficient_mu 0.859
_exptl_absorpt_correction_type none
_exptl_crystal_colour Orange
_exptl_crystal_density_diffrn 1.463
_exptl_crystal_density_method 'not measured'
_exptl_crystal_description Prismatic
_exptl_crystal_F_000 1032
_exptl_crystal_size_max .3
_exptl_crystal_size_mid .2
_exptl_crystal_size_min .15
_refine_diff_density_max 0.214
_refine_diff_density_min -0.264
_refine_ls_abs_structure_details 'Flack (1983), 0 Friedel pairs'
_refine_ls_abs_structure_Flack 0.00(4)
_refine_ls_extinction_method none
_refine_ls_goodness_of_fit_ref 0.935
_refine_ls_hydrogen_treatment constr
_refine_ls_matrix_type full
_refine_ls_number_parameters 253
_refine_ls_number_reflns 2040
_refine_ls_number_restraints 1
_refine_ls_restrained_S_all 0.935
_refine_ls_R_factor_all 0.0789
_refine_ls_R_factor_gt 0.0350
_refine_ls_shift/su_max 0.000
_refine_ls_shift/su_mean 0.000
_refine_ls_structure_factor_coef Fsqd
_refine_ls_weighting_details 'calc w = 1/[\s^2^(Fo^2^)+(0.0557P)^2^] where P = (Fo^2^+2Fc^2^)/3'
_refine_ls_weighting_scheme calc
_refine_ls_wR_factor_gt 0.0771
_refine_ls_wR_factor_ref 0.0839
_reflns_number_gt 1405
_reflns_number_total 2040
_reflns_threshold_expression I>2\s(I)
_cod_data_source_file cv6334.cif
_cod_data_source_block I
_cod_depositor_comments
;
The following automatic conversions were performed:
'_symmetry_cell_setting' value 'Orthorhombic' changed to 'orthorhombic'
according to '/home/saulius/struct/CIF-dictionaries/cif_core.dic'
dictionary named 'cif_core.dic' version 2.4.1 from 2010-06-29.

Automatic conversion script
Id: cif_fix_enum 1527 2010-12-29 10:47:43Z saulius 

The following automatic conversions were performed:

'_symmetry_cell_setting' value 'Orthorhombic' changed to
'orthorhombic' according to
/home/saulius/struct/CIF-dictionaries/cif_core.dic dictionary named
'cif_core.dic' version 2.4.1 from 2010-06-29.

Automatic conversion script
Id: cif_fix_values 1715 2011-07-08 13:25:40Z adriana 
;
_cod_database_code 2203885
_cod_database_fobs_code 2203885

loop_
_symmetry_equiv_pos_as_xyz
'x, y, z'
'-x, -y, z+1/2'
'x+1/2, -y, z'
'-x+1/2, y, z+1/2'

loop_
_atom_site_label
_atom_site_fract_x
_atom_site_fract_y
_atom_site_fract_z
_atom_site_U_iso_or_equiv
_atom_site_adp_type
_atom_site_calc_flag
_atom_site_refinement_flags
_atom_site_occupancy
_atom_site_type_symbol
Cr1 -0.00292(5) 0.34130(9) 0.30046(7) 0.0446(2) Uani d . 1 Cr
Cl1 -0.10846(10) 0.44295(17) 0.37602(10) 0.0592(4) Uani d . 1 Cl
K1 -0.13013(8) 0.10858(12) 0.14825(8) 0.0457(3) Uani d . 1 K
O1 -0.0009(2) -0.0443(3) 0.0481(2) 0.0405(8) Uani d . 1 O
O2 -0.1202(2) -0.1941(4) 0.1562(2) 0.0474(9) Uani d . 1 O
O3 -0.2352(3) -0.0486(4) 0.2613(2) 0.0561(10) Uani d . 1 O
O4 -0.2998(2) 0.2205(4) 0.2086(3) 0.0593(10) Uani d . 1 O
O5 -0.1969(2) 0.3718(4) 0.0919(3) 0.0580(11) Uani d . 1 O
O6 -0.0659(2) 0.2200(4) 0.0020(2) 0.0452(9) Uani d . 1 O
O7 0.0905(3) 0.3557(6) 0.3485(3) 0.0908(17) Uani d . 1 O
O8 0.0003(4) 0.4250(6) 0.2167(3) 0.0959(18) Uani d . 1 O
O9 -0.0282(3) 0.1750(4) 0.2864(3) 0.0754(13) Uani d . 1 O
C1 0.0244(3) 0.1789(6) -0.0189(3) 0.0422(13) Uani d . 1 C
H1A 0.0388 0.2218 -0.0716 0.051 Uiso calc R 1 H
C2 0.0273(3) 0.0175(6) -0.0277(3) 0.0383(12) Uani d . 1 C
H2A -0.0152 -0.0123 -0.0702 0.046 Uiso calc R 1 H
C3 -0.0232(4) -0.1947(5) 0.0423(4) 0.0562(16) Uani d . 1 C
H3A 0.0261 -0.2470 0.0162 0.067 Uiso calc R 1 H
H3B -0.0778 -0.2071 0.0100 0.067 Uiso calc R 1 H
C4 -0.0380(4) -0.2519(6) 0.1243(4) 0.0562(16) Uani d . 1 C
H4A -0.0417 -0.3569 0.1225 0.067 Uiso calc R 1 H
H4B 0.0126 -0.2253 0.1589 0.067 Uiso calc R 1 H
C5 -0.1405(4) -0.2480(6) 0.2342(4) 0.0595(16) Uani d . 1 C
H5A -0.0968 -0.2108 0.2730 0.071 Uiso calc R 1 H
H5B -0.1364 -0.3530 0.2342 0.071 Uiso calc R 1 H
C6 -0.2325(5) -0.2034(7) 0.2577(4) 0.0658(18) Uani d . 1 C
H6A -0.2764 -0.2383 0.2183 0.079 Uiso calc R 1 H
H6B -0.2479 -0.2440 0.3101 0.079 Uiso calc R 1 H
C7 -0.3205(4) 0.0058(8) 0.2844(5) 0.0689(18) Uani d . 1 C
H7B -0.3372 -0.0325 0.3370 0.083 Uiso calc R 1 H
H7C -0.3663 -0.0240 0.2455 0.083 Uiso calc R 1 H
C8 -0.3161(4) 0.1658(8) 0.2879(5) 0.075(2) Uani d . 1 C
H8B -0.3730 0.2041 0.3087 0.090 Uiso calc R 1 H
H8C -0.2675 0.1957 0.3240 0.090 Uiso calc R 1 H
C9 -0.2959(4) 0.3741(7) 0.2056(5) 0.0697(19) Uani d . 1 C
H9A -0.2453 0.4089 0.2380 0.084 Uiso calc R 1 H
H9B -0.3517 0.4151 0.2272 0.084 Uiso calc R 1 H
C10 -0.2841(4) 0.4180(7) 0.1216(5) 0.073(2) Uani d . 1 C
H10A -0.3319 0.3755 0.0888 0.088 Uiso calc R 1 H
H10B -0.2888 0.5227 0.1175 0.088 Uiso calc R 1 H
C11 -0.1823(4) 0.3979(7) 0.0090(5) 0.0650(18) Uani d . 1 C
H11A -0.1969 0.4980 -0.0036 0.078 Uiso calc R 1 H
H11B -0.2217 0.3358 -0.0230 0.078 Uiso calc R 1 H
C12 -0.0859(4) 0.3683(6) -0.0111(5) 0.0656(18) Uani d . 1 C
H12A -0.0745 0.3929 -0.0673 0.079 Uiso calc R 1 H
H12B -0.0466 0.4279 0.0224 0.079 Uiso calc R 1 H
C13 0.0942(4) 0.2337(6) 0.0423(4) 0.0540(14) Uani d . 1 C
H13A 0.0923 0.3388 0.0444 0.065 Uiso calc R 1 H
H13B 0.0794 0.1969 0.0957 0.065 Uiso calc R 1 H
C14 0.1898(4) 0.1839(7) 0.0185(4) 0.0637(18) Uani d . 1 C
H14A 0.2071 0.2294 -0.0321 0.076 Uiso calc R 1 H
H14B 0.2329 0.2141 0.0597 0.076 Uiso calc R 1 H
C15 0.1935(4) 0.0221(7) 0.0093(4) 0.0581(16) Uani d . 1 C
H15A 0.1823 -0.0230 0.0615 0.070 Uiso calc R 1 H
H15B 0.2538 -0.0062 -0.0085 0.070 Uiso calc R 1 H
C16 0.1240(4) -0.0314(6) -0.0508(3) 0.0536(15) Uani d . 1 C
H16A 0.1261 -0.1364 -0.0531 0.064 Uiso calc R 1 H
H16B 0.1389 0.0056 -0.1042 0.064 Uiso calc R 1 H

loop_
_atom_site_aniso_label
_atom_site_aniso_U_11
_atom_site_aniso_U_22
_atom_site_aniso_U_33
_atom_site_aniso_U_12
_atom_site_aniso_U_13
_atom_site_aniso_U_23
Cr1 0.0444(4) 0.0431(4) 0.0464(4) -0.0014(4) 0.0013(4) 0.0013(5)
Cl1 0.0506(8) 0.0607(8) 0.0663(9) 0.0066(7) 0.0079(8) 0.0009(8)
K1 0.0486(6) 0.0409(6) 0.0477(6) 0.0084(5) 0.0050(6) 0.0034(6)
O1 0.0478(19) 0.0305(18) 0.0433(18) -0.0024(16) 0.0063(16) -0.0047(18)
O2 0.052(2) 0.0434(19) 0.046(2) 0.0039(16) 0.0017(19) 0.0102(18)
O3 0.045(2) 0.066(2) 0.057(2) -0.0055(19) 0.0061(18) -0.003(2)
O4 0.053(2) 0.063(3) 0.062(3) 0.010(2) 0.005(2) -0.016(2)
O5 0.045(2) 0.053(3) 0.076(3) 0.0145(18) -0.006(2) 0.002(2)
O6 0.0459(19) 0.0311(18) 0.059(2) 0.0020(16) 0.0007(19) 0.0115(17)
O7 0.048(2) 0.113(4) 0.112(4) 0.017(3) -0.014(3) -0.048(3)
O8 0.116(4) 0.096(4) 0.075(3) 0.020(3) 0.034(3) 0.033(3)
O9 0.087(3) 0.055(2) 0.084(4) -0.004(2) 0.006(3) -0.016(3)
C1 0.037(3) 0.047(3) 0.043(3) -0.008(2) 0.001(2) 0.007(3)
C2 0.039(3) 0.043(3) 0.033(3) -0.004(2) 0.000(2) -0.002(2)
C3 0.064(4) 0.029(3) 0.075(4) 0.001(2) 0.018(3) -0.006(3)
C4 0.060(3) 0.035(3) 0.074(5) 0.019(3) 0.013(3) 0.014(3)
C5 0.076(4) 0.049(4) 0.053(4) 0.000(3) 0.005(3) 0.018(3)
C6 0.082(5) 0.062(4) 0.053(3) -0.021(3) 0.010(4) 0.010(3)
C7 0.055(4) 0.093(5) 0.058(4) -0.006(3) 0.015(3) 0.001(4)
C8 0.054(3) 0.103(5) 0.068(5) 0.012(4) 0.016(4) -0.027(4)
C9 0.059(4) 0.070(5) 0.081(5) 0.023(3) -0.001(4) -0.022(4)
C10 0.056(4) 0.054(4) 0.110(6) 0.023(3) -0.013(4) -0.008(4)
C11 0.064(4) 0.043(4) 0.088(5) 0.018(3) -0.006(4) 0.011(4)
C12 0.076(4) 0.035(3) 0.086(5) -0.001(3) -0.002(4) 0.013(3)
C13 0.057(3) 0.049(3) 0.056(3) -0.012(3) -0.006(3) -0.006(3)
C14 0.044(3) 0.080(5) 0.067(4) -0.006(3) -0.009(3) -0.010(3)
C15 0.044(3) 0.063(4) 0.067(4) 0.006(3) 0.004(3) -0.005(3)
C16 0.056(4) 0.059(4) 0.045(3) 0.001(3) 0.010(3) -0.004(3)

loop_
_atom_type_symbol
_atom_type_description
_atom_type_scat_dispersion_real
_atom_type_scat_dispersion_imag
_atom_type_scat_source
C C 0.0033 0.0016 'International Tables Vol C Tables 4.2.6.8 and 6.1.1.4'
H H 0.0000 0.0000 'International Tables Vol C Tables 4.2.6.8 and 6.1.1.4'
O O 0.0106 0.0060 'International Tables Vol C Tables 4.2.6.8 and 6.1.1.4'
Cl Cl 0.1484 0.1585 'International Tables Vol C Tables 4.2.6.8 and 6.1.1.4'
K K 0.2009 0.2494 'International Tables Vol C Tables 4.2.6.8 and 6.1.1.4'
Cr Cr 0.3209 0.6236 'International Tables Vol C Tables 4.2.6.8 and 6.1.1.4'

loop_
_geom_angle_atom_site_label_1
_geom_angle_atom_site_label_2
_geom_angle_atom_site_label_3
_geom_angle
O8 Cr1 O7 111.6(3)
O8 Cr1 O9 110.4(3)
O7 Cr1 O9 110.7(3)
O8 Cr1 Cl1 107.98(18)
O7 Cr1 Cl1 106.85(19)
O9 Cr1 Cl1 109.17(19)
O8 Cr1 K1 73.3(2)
O7 Cr1 K1 143.30(18)
O9 Cr1 K1 41.0(2)
Cl1 Cr1 K1 105.62(5)
O5 K1 O6 60.48(12)
O5 K1 O9 105.74(13)
O6 K1 O9 116.38(12)
O5 K1 O2 154.91(12)
O6 K1 O2 112.99(11)
O9 K1 O2 98.74(12)
O5 K1 O3 118.51(13)
O6 K1 O3 161.24(12)
O9 K1 O3 82.29(14)
O2 K1 O3 59.02(11)
O5 K1 O4 59.79(13)
O6 K1 O4 117.46(12)
O9 K1 O4 95.91(14)
O2 K1 O4 112.77(12)
O3 K1 O4 58.75(12)
O5 K1 O1 117.83(12)
O6 K1 O1 57.40(10)
O9 K1 O1 102.81(12)
O2 K1 O1 60.34(10)
O3 K1 O1 119.21(11)
O4 K1 O1 160.77(12)
O5 K1 Cr1 84.37(9)
O6 K1 Cr1 101.45(8)
O9 K1 Cr1 21.98(9)
O2 K1 Cr1 120.45(9)
O3 K1 Cr1 96.98(9)
O4 K1 Cr1 89.68(9)
O1 K1 Cr1 109.36(8)
C3 O1 C2 113.1(4)
C3 O1 K1 111.2(3)
C2 O1 K1 119.7(3)
C5 O2 C4 112.7(4)
C5 O2 K1 112.5(3)
C4 O2 K1 113.7(3)
C7 O3 C6 113.2(5)
C7 O3 K1 119.0(4)
C6 O3 K1 118.0(3)
C9 O4 C8 113.1(5)
C9 O4 K1 108.1(3)
C8 O4 K1 109.7(3)
C11 O5 C10 114.7(5)
C11 O5 K1 115.0(3)
C10 O5 K1 117.3(4)
C12 O6 C1 114.5(4)
C12 O6 K1 114.7(4)
C1 O6 K1 115.3(3)
Cr1 O9 K1 117.0(3)
O6 C1 C2 108.4(4)
O6 C1 C13 112.2(4)
C2 C1 C13 112.0(4)
O6 C1 H1A 108.0
C2 C1 H1A 108.0
C13 C1 H1A 108.0
O1 C2 C1 107.6(4)
O1 C2 C16 111.5(4)
C1 C2 C16 110.0(4)
O1 C2 H2A 109.2
C1 C2 H2A 109.2
C16 C2 H2A 109.2
O1 C3 C4 108.7(5)
O1 C3 H3A 110.0
C4 C3 H3A 110.0
O1 C3 H3B 110.0
C4 C3 H3B 110.0
H3A C3 H3B 108.3
O2 C4 C3 109.5(5)
O2 C4 H4A 109.8
C3 C4 H4A 109.8
O2 C4 H4B 109.8
C3 C4 H4B 109.8
H4A C4 H4B 108.2
O2 C5 C6 109.7(5)
O2 C5 H5A 109.7
C6 C5 H5A 109.7
O2 C5 H5B 109.7
C6 C5 H5B 109.7
H5A C5 H5B 108.2
O3 C6 C5 108.5(5)
O3 C6 H6A 110.0
C5 C6 H6A 110.0
O3 C6 H6B 110.0
C5 C6 H6B 110.0
H6A C6 H6B 108.4
O3 C7 C8 109.2(5)
O3 C7 H7B 109.8
C8 C7 H7B 109.8
O3 C7 H7C 109.8
C8 C7 H7C 109.8
H7B C7 H7C 108.3
O4 C8 C7 108.9(6)
O4 C8 H8B 109.9
C7 C8 H8B 109.9
O4 C8 H8C 109.9
C7 C8 H8C 109.9
H8B C8 H8C 108.3
O4 C9 C10 108.4(6)
O4 C9 H9A 110.0
C10 C9 H9A 110.0
O4 C9 H9B 110.0
C10 C9 H9B 110.0
H9A C9 H9B 108.4
O5 C10 C9 110.5(5)
O5 C10 H10A 109.6
C9 C10 H10A 109.6
O5 C10 H10B 109.6
C9 C10 H10B 109.6
H10A C10 H10B 108.1
O5 C11 C12 109.4(5)
O5 C11 H11A 109.8
C12 C11 H11A 109.8
O5 C11 H11B 109.8
C12 C11 H11B 109.8
H11A C11 H11B 108.2
O6 C12 C11 110.0(5)
O6 C12 H12A 109.7
C11 C12 H12A 109.7
O6 C12 H12B 109.7
C11 C12 H12B 109.7
H12A C12 H12B 108.2
C1 C13 C14 110.3(5)
C1 C13 H13A 109.6
C14 C13 H13A 109.6
C1 C13 H13B 109.6
C14 C13 H13B 109.6
H13A C13 H13B 108.1
C15 C14 C13 110.9(5)
C15 C14 H14A 109.5
C13 C14 H14A 109.5
C15 C14 H14B 109.5
C13 C14 H14B 109.5
H14A C14 H14B 108.0
C14 C15 C16 111.6(5)
C14 C15 H15A 109.3
C16 C15 H15A 109.3
C14 C15 H15B 109.3
C16 C15 H15B 109.3
H15A C15 H15B 108.0
C15 C16 C2 111.4(5)
C15 C16 H16A 109.3
C2 C16 H16A 109.3
C15 C16 H16B 109.3
C2 C16 H16B 109.3
H16A C16 H16B 108.0

loop_
_geom_bond_atom_site_label_1
_geom_bond_atom_site_label_2
_geom_bond_distance
_geom_bond_publ_flag
Cr1 O8 1.584(5) ?
Cr1 O7 1.592(5) ?
Cr1 O9 1.595(4) ?
Cr1 Cl1 2.2002(18) ?
Cr1 K1 3.7972(17) ?
K1 O1 2.886(3) y
K1 O2 2.798(4) y
K1 O3 2.823(4) y
K1 O4 2.876(4) y
K1 O5 2.778(4) y
K1 O6 2.789(4) y
K1 O9 2.797(5) y
O1 C3 1.428(6) ?
O1 C2 1.436(6) ?
O2 C5 1.413(7) ?
O2 C4 1.421(6) ?
O3 C7 1.403(7) ?
O3 C6 1.429(7) ?
O4 C9 1.419(7) ?
O4 C8 1.424(9) ?
O5 C11 1.405(8) ?
O5 C10 1.438(7) ?
O6 C12 1.415(6) ?
O6 C1 1.423(6) ?
C1 C2 1.496(7) ?
C1 C13 1.527(8) ?
C1 H1A 0.9800 ?
C2 C16 1.539(7) ?
C2 H2A 0.9800 ?
C3 C4 1.470(9) ?
C3 H3A 0.9700 ?
C3 H3B 0.9700 ?
C4 H4A 0.9700 ?
C4 H4B 0.9700 ?
C5 C6 1.466(9) ?
C5 H5A 0.9700 ?
C5 H5B 0.9700 ?
C6 H6A 0.9700 ?
C6 H6B 0.9700 ?
C7 C8 1.478(10) ?
C7 H7B 0.9700 ?
C7 H7C 0.9700 ?
C8 H8B 0.9700 ?
C8 H8C 0.9700 ?
C9 C10 1.456(10) ?
C9 H9A 0.9700 ?
C9 H9B 0.9700 ?
C10 H10A 0.9700 ?
C10 H10B 0.9700 ?
C11 C12 1.481(9) ?
C11 H11A 0.9700 ?
C11 H11B 0.9700 ?
C12 H12A 0.9700 ?
C12 H12B 0.9700 ?
C13 C14 1.529(8) ?
C13 H13A 0.9700 ?
C13 H13B 0.9700 ?
C14 C15 1.501(9) ?
C14 H14A 0.9700 ?
C14 H14B 0.9700 ?
C15 C16 1.507(8) ?
C15 H15A 0.9700 ?
C15 H15B 0.9700 ?
C16 H16A 0.9700 ?
C16 H16B 0.9700 ?

loop_
_geom_torsion_atom_site_label_1
_geom_torsion_atom_site_label_2
_geom_torsion_atom_site_label_3
_geom_torsion_atom_site_label_4
_geom_torsion
_geom_torsion_publ_flag
O1 C3 C4 O2 70.3(6) y
O2 C5 C6 O3 -62.4(6) y
O3 C7 C8 O4 64.8(7) y
O4 C9 C10 O5 -66.2(7) y
O5 C11 C12 O6 63.4(7) y
O6 C1 C2 O1 -58.7(5) y
O8 Cr1 K1 O5 -39.5(2) ?
O7 Cr1 K1 O5 -143.4(4) ?
O9 Cr1 K1 O5 166.5(3) ?
Cl1 Cr1 K1 O5 65.04(11) ?
O8 Cr1 K1 O6 18.8(2) ?
O7 Cr1 K1 O6 -85.1(4) ?
O9 Cr1 K1 O6 -135.2(3) ?
Cl1 Cr1 K1 O6 123.37(9) ?
O8 Cr1 K1 O9 154.1(3) ?
O7 Cr1 K1 O9 50.1(5) ?
Cl1 Cr1 K1 O9 -101.4(3) ?
O8 Cr1 K1 O2 144.4(2) ?
O7 Cr1 K1 O2 40.4(4) ?
O9 Cr1 K1 O2 -9.7(3) ?
Cl1 Cr1 K1 O2 -111.09(11) ?
O8 Cr1 K1 O3 -157.6(2) ?
O7 Cr1 K1 O3 98.5(4) ?
O9 Cr1 K1 O3 48.4(3) ?
Cl1 Cr1 K1 O3 -53.06(10) ?
O8 Cr1 K1 O4 -99.1(2) ?
O7 Cr1 K1 O4 156.9(4) ?
O9 Cr1 K1 O4 106.8(3) ?
Cl1 Cr1 K1 O4 5.38(11) ?
O8 Cr1 K1 O1 78.1(2) ?
O7 Cr1 K1 O1 -25.9(4) ?
O9 Cr1 K1 O1 -76.0(3) ?
Cl1 Cr1 K1 O1 -177.40(9) ?
O5 K1 O1 C3 -134.3(4) ?
O6 K1 O1 C3 -136.8(4) ?
O9 K1 O1 C3 109.9(4) ?
O2 K1 O1 C3 17.1(4) ?
O3 K1 O1 C3 21.7(4) ?
O4 K1 O1 C3 -56.7(6) ?
Cr1 K1 O1 C3 131.8(4) ?
O5 K1 O1 C2 0.6(3) ?
O6 K1 O1 C2 -1.8(3) ?
O9 K1 O1 C2 -115.1(3) ?
O2 K1 O1 C2 152.0(3) ?
O3 K1 O1 C2 156.6(3) ?
O4 K1 O1 C2 78.3(4) ?
Cr1 K1 O1 C2 -93.3(3) ?
O5 K1 O2 C5 -119.3(4) ?
O6 K1 O2 C5 171.6(3) ?
O9 K1 O2 C5 48.0(4) ?
O3 K1 O2 C5 -27.5(3) ?
O4 K1 O2 C5 -52.3(4) ?
O1 K1 O2 C5 147.8(4) ?
Cr1 K1 O2 C5 51.6(4) ?
O5 K1 O2 C4 111.1(4) ?
O6 K1 O2 C4 42.0(4) ?
O9 K1 O2 C4 -81.7(4) ?
O3 K1 O2 C4 -157.1(4) ?
O4 K1 O2 C4 178.1(4) ?
O1 K1 O2 C4 18.2(3) ?
Cr1 K1 O2 C4 -78.0(4) ?
O5 K1 O3 C7 2.6(5) ?
O6 K1 O3 C7 -79.1(6) ?
O9 K1 O3 C7 106.3(4) ?
O2 K1 O3 C7 -148.6(5) ?
O4 K1 O3 C7 4.6(4) ?
O1 K1 O3 C7 -153.3(4) ?
Cr1 K1 O3 C7 89.9(4) ?
O5 K1 O3 C6 146.1(4) ?
O6 K1 O3 C6 64.4(6) ?
O9 K1 O3 C6 -110.2(4) ?
O2 K1 O3 C6 -5.1(4) ?
O4 K1 O3 C6 148.1(4) ?
O1 K1 O3 C6 -9.7(4) ?
Cr1 K1 O3 C6 -126.6(4) ?
O5 K1 O4 C9 -29.8(4) ?
O6 K1 O4 C9 -48.8(4) ?
O9 K1 O4 C9 75.0(4) ?
O2 K1 O4 C9 177.1(4) ?
O3 K1 O4 C9 152.3(4) ?
O1 K1 O4 C9 -118.1(4) ?
Cr1 K1 O4 C9 53.9(4) ?
O5 K1 O4 C8 -153.5(4) ?
O6 K1 O4 C8 -172.6(4) ?
O9 K1 O4 C8 -48.7(4) ?
O2 K1 O4 C8 53.3(4) ?
O3 K1 O4 C8 28.5(4) ?
O1 K1 O4 C8 118.1(5) ?
Cr1 K1 O4 C8 -69.9(4) ?
O6 K1 O5 C11 18.2(4) ?
O9 K1 O5 C11 130.0(4) ?
O2 K1 O5 C11 -63.1(5) ?
O3 K1 O5 C11 -140.3(4) ?
O4 K1 O5 C11 -142.3(4) ?
O1 K1 O5 C11 15.8(4) ?
Cr1 K1 O5 C11 124.7(4) ?
O6 K1 O5 C10 157.6(4) ?
O9 K1 O5 C10 -90.6(4) ?
O2 K1 O5 C10 76.3(5) ?
O3 K1 O5 C10 -0.9(5) ?
O4 K1 O5 C10 -2.9(4) ?
O1 K1 O5 C10 155.2(4) ?
Cr1 K1 O5 C10 -95.8(4) ?
O5 K1 O6 C12 15.3(3) ?
O9 K1 O6 C12 -78.6(4) ?
O2 K1 O6 C12 168.2(4) ?
O3 K1 O6 C12 107.5(5) ?
O4 K1 O6 C12 34.2(4) ?
O1 K1 O6 C12 -167.2(4) ?
Cr1 K1 O6 C12 -61.4(4) ?
O5 K1 O6 C1 151.5(3) ?
O9 K1 O6 C1 57.7(3) ?
O2 K1 O6 C1 -55.6(3) ?
O3 K1 O6 C1 -116.3(4) ?
O4 K1 O6 C1 170.5(3) ?
O1 K1 O6 C1 -31.0(3) ?
Cr1 K1 O6 C1 74.8(3) ?
O8 Cr1 O9 K1 -26.6(3) ?
O7 Cr1 O9 K1 -150.7(3) ?
Cl1 Cr1 O9 K1 92.0(2) ?
O5 K1 O9 Cr1 -14.0(3) ?
O6 K1 O9 Cr1 50.4(3) ?
O2 K1 O9 Cr1 171.6(2) ?
O3 K1 O9 Cr1 -131.5(3) ?
O4 K1 O9 Cr1 -74.2(3) ?
O1 K1 O9 Cr1 110.2(3) ?
C12 O6 C1 C2 -162.0(5) ?
K1 O6 C1 C2 61.6(4) ?
C12 O6 C1 C13 73.8(6) ?
K1 O6 C1 C13 -62.6(5) ?
C3 O1 C2 C1 165.1(4) ?
K1 O1 C2 C1 31.0(5) ?
C3 O1 C2 C16 -74.2(5) ?
K1 O1 C2 C16 151.7(3) ?
C13 C1 C2 O1 65.6(5) ?
O6 C1 C2 C16 179.7(4) ?
C13 C1 C2 C16 -56.0(6) ?
C2 O1 C3 C4 171.9(4) ?
K1 O1 C3 C4 -50.1(5) ?
C5 O2 C4 C3 178.1(5) ?
K1 O2 C4 C3 -52.4(5) ?
C4 O2 C5 C6 -170.7(5) ?
K1 O2 C5 C6 59.2(5) ?
C7 O3 C6 C5 -179.2(5) ?
K1 O3 C6 C5 35.2(6) ?
C6 O3 C7 C8 178.9(6) ?
K1 O3 C7 C8 -35.9(7) ?
C9 O4 C8 C7 179.0(5) ?
K1 O4 C8 C7 -60.1(5) ?
C8 O4 C9 C10 -176.9(5) ?
K1 O4 C9 C10 61.4(5) ?
C11 O5 C10 C9 174.6(6) ?
K1 O5 C10 C9 35.1(7) ?
C10 O5 C11 C12 170.8(5) ?
K1 O5 C11 C12 -48.7(6) ?
C1 O6 C12 C11 177.4(5) ?
K1 O6 C12 C11 -45.9(6) ?
O6 C1 C13 C14 178.7(5) ?
C2 C1 C13 C14 56.5(6) ?
C1 C13 C14 C15 -55.5(7) ?
C13 C14 C15 C16 56.0(7) ?
C14 C15 C16 C2 -56.0(7) ?
O1 C2 C16 C15 -63.7(6) ?
C1 C2 C16 C15 55.5(6) ?
